data_7106184
loop_
_publ_author_name
'Gautam R. Desiraju'
'Arijit Mukherjee'

_publ_section_title
;
 Synthon polymorphism and pseudopolymorphism in co-crystals. The
 4,4?-bipyridine&#x0096;4-hydroxybenzoic acid structural landscape
;
_journal_name_full Chem.Commun.
_journal_page_first 4090
_journal_paper_doi 10.1039/c0cc05857b
_journal_volume 47
_journal_year 2011
_chemical_formula_moiety '2(C10 H8 N2), C7 H6 O3'
_chemical_formula_sum 'C27 H22 N4 O3'
_chemical_formula_weight 450.49
_chemical_name_common
;
4,4'-bipyridyl:4-hydroxybenzoicacid form 3
;
_chemical_name_systematic
;
?
;
_space_group_IT_number 1
_symmetry_cell_setting triclinic
_symmetry_space_group_name_Hall 'P 1'
_symmetry_space_group_name_H-M 'P 1'
_atom_sites_solution_hydrogens geom
_atom_sites_solution_primary direct
_atom_sites_solution_secondary difmap
_audit_creation_method SHELXL-97
_cell_angle_alpha 84.074(7)
_cell_angle_beta 77.313(7)
_cell_angle_gamma 67.731(7)
_cell_formula_units_Z 2
_cell_length_a 7.702(3)
_cell_length_b 9.503(5)
_cell_length_c 16.765(5)
_cell_measurement_reflns_used 9941
_cell_measurement_temperature 150(2)
_cell_measurement_theta_max 27.8
_cell_measurement_theta_min 2.9
_cell_volume 1107.5(8)
_computing_cell_refinement
;
CrystalClear-SM Expert 2.0 rc14 (Rigaku, 2009)
;
_computing_data_collection
;
CrystalClear-SM Expert 2.0 rc14 (Rigaku, 2009)
;
_computing_data_reduction
;
CrystalClear-SM Expert 2.0 rc14 (Rigaku, 2009)
;
_computing_structure_refinement 'SHELXL-97 (Sheldrick, 2008)'
_diffrn_ambient_temperature 150(2)
_diffrn_detector_area_resol_mean 13.6612
_diffrn_measured_fraction_theta_full 0.995
_diffrn_measured_fraction_theta_max 0.995
_diffrn_measurement_device_type
;
Rigaku Mercury375R (2x2 bin mode)
;
_diffrn_measurement_method 'profile data from \w-scans'
_diffrn_radiation_monochromator graphite
_diffrn_radiation_source 'fine-focus sealed tube'
_diffrn_radiation_type MoK\a
_diffrn_radiation_wavelength 0.71073
_diffrn_reflns_av_R_equivalents 0.0376
_diffrn_reflns_av_sigmaI/netI 0.0442
_diffrn_reflns_limit_h_max 9
_diffrn_reflns_limit_h_min -9
_diffrn_reflns_limit_k_max 12
_diffrn_reflns_limit_k_min -12
_diffrn_reflns_limit_l_max 21
_diffrn_reflns_limit_l_min -21
_diffrn_reflns_number 11374
_diffrn_reflns_theta_full 27.48
_diffrn_reflns_theta_max 27.48
_diffrn_reflns_theta_min 3.36
_exptl_absorpt_coefficient_mu 0.090
_exptl_absorpt_correction_T_max 0.9910
_exptl_absorpt_correction_T_min 0.9734
_exptl_absorpt_correction_type multi-scan
_exptl_absorpt_process_details 'Jacobson, R. (1998) Private communication'
_exptl_crystal_colour colourless
_exptl_crystal_density_diffrn 1.351
_exptl_crystal_density_method 'not measured'
_exptl_crystal_description block
_exptl_crystal_F_000 472
_exptl_crystal_size_max 0.35
_exptl_crystal_size_mid 0.15
_exptl_crystal_size_min 0.10
_refine_diff_density_max 0.418
_refine_diff_density_min -0.260
_refine_diff_density_rms 0.052
_refine_ls_abs_structure_details 'Flack H D (1983), Acta Cryst. A39, 876-881'
_refine_ls_abs_structure_Flack 10(10)
_refine_ls_extinction_method none
_refine_ls_goodness_of_fit_ref 1.030
_refine_ls_hydrogen_treatment constr
_refine_ls_matrix_type full
_refine_ls_number_parameters 617
_refine_ls_number_reflns 5041
_refine_ls_number_restraints 3
_refine_ls_restrained_S_all 1.030
_refine_ls_R_factor_all 0.0670
_refine_ls_R_factor_gt 0.0524
_refine_ls_shift/su_max 0.000
_refine_ls_shift/su_mean 0.000
_refine_ls_structure_factor_coef Fsqd
_refine_ls_weighting_details 'calc w=1/[\s^2^(Fo^2^)+(0.0796P)^2^+0.1839P] where P=(Fo^2^+2Fc^2^)/3'
_refine_ls_weighting_scheme calc
_refine_ls_wR_factor_gt 0.1297
_refine_ls_wR_factor_ref 0.1398
_reflns_number_gt 4046
_reflns_number_total 5041
_reflns_threshold_expression >2\s(I)
_cod_data_source_file c0cc05857b.txt
_cod_data_source_block datam3
_cod_depositor_comments
;
The following automatic conversions were performed:

'_exptl_absorpt_correction_type' value 'Multi-scan' changed to
'multi-scan' according to the built-in table from CIF Core dictionary
named 'cif_core.dic' version 2.4.1 from 2010-06-29.

Automatic conversion script
Id: cif_fix_values 1646 2011-03-28 12:23:43Z adriana 
;
_cod_original_cell_volume 1107.6(8)
_cod_original_sg_symbol_H-M P1
_cod_database_code 7106184

loop_
_symmetry_equiv_pos_as_xyz
'x, y, z'

loop_
_atom_site_label
_atom_site_type_symbol
_atom_site_fract_x
_atom_site_fract_y
_atom_site_fract_z
_atom_site_U_iso_or_equiv
_atom_site_adp_type
_atom_site_occupancy
_atom_site_symmetry_multiplicity
_atom_site_calc_flag
_atom_site_refinement_flags
_atom_site_disorder_assembly
_atom_site_disorder_group
N1 N 0.0837(5) 0.1895(4) 0.6245(2) 0.0380(9) Uani 1 1 d . B .
N2 N -0.0342(5) 0.2207(4) 0.2120(2) 0.0381(8) Uani 1 1 d . . .
C15 C -0.0187(6) 0.3175(5) 0.5894(3) 0.0428(11) Uani 1 1 d . . .
H15 H -0.0817 0.4060 0.6215 0.051 Uiso 1 1 calc R . .
C16 C -0.0379(6) 0.3282(4) 0.5089(2) 0.0350(9) Uani 1 1 d . B .
H16 H -0.1113 0.4227 0.4869 0.042 Uiso 1 1 calc R . .
C17 C 0.0500(5) 0.2008(4) 0.4599(2) 0.0243(8) Uani 1 1 d . . .
C18 C 0.1570(6) 0.0664(4) 0.4972(2) 0.0296(8) Uani 1 1 d . B .
H18 H 0.2206 -0.0244 0.4670 0.036 Uiso 1 1 calc R . .
C19 C 0.1696(6) 0.0667(4) 0.5774(3) 0.0345(9) Uani 1 1 d . . .
H19 H 0.2436 -0.0257 0.6011 0.041 Uiso 1 1 calc R B .
C20 C -0.0617(6) 0.3441(4) 0.2525(2) 0.0369(9) Uani 1 1 d . B .
H20 H -0.1054 0.4399 0.2251 0.044 Uiso 1 1 calc R . .
C21 C -0.0321(5) 0.3437(4) 0.3304(2) 0.0301(8) Uani 1 1 d . . .
H21 H -0.0517 0.4362 0.3544 0.036 Uiso 1 1 calc R A 1
C22 C 0.0272(5) 0.2063(4) 0.3741(2) 0.0234(8) Uani 1 1 d . B 1
C23 C 0.0578(6) 0.0764(4) 0.3326(3) 0.0307(9) Uani 1 1 d . . .
H23 H 0.0999 -0.0209 0.3586 0.037 Uiso 1 1 calc R B 1
C24 C 0.0268(6) 0.0894(5) 0.2541(3) 0.0380(10) Uani 1 1 d . B .
H24 H 0.0505 -0.0016 0.2276 0.046 Uiso 1 1 calc R . .
N7 N 0.6229(5) 0.1289(4) 0.6249(2) 0.0378(8) Uani 1 1 d . . .
N8 N 0.5066(5) 0.1413(4) 0.2137(2) 0.0320(8) Uani 1 1 d . . .
C45 C 0.4896(5) 0.2672(4) 0.2482(2) 0.0336(9) Uani 1 1 d . D .
H45 H 0.4590 0.3596 0.2170 0.040 Uiso 1 1 calc R . .
C46 C 0.5143(5) 0.2707(4) 0.3279(2) 0.0291(8) Uani 1 1 d . . .
H46 H 0.4998 0.3635 0.3500 0.035 Uiso 1 1 calc R C 1
C47 C 0.5605(5) 0.1364(4) 0.3746(2) 0.0202(7) Uani 1 1 d . D 1
C48 C 0.5788(5) 0.0058(4) 0.3384(2) 0.0297(8) Uani 1 1 d . . .
H48 H 0.6109 -0.0886 0.3678 0.036 Uiso 1 1 calc R D 1
C49 C 0.5501(6) 0.0135(4) 0.2594(2) 0.0335(9) Uani 1 1 d . D .
H49 H 0.5620 -0.0775 0.2362 0.040 Uiso 1 1 calc R . .
C50 C 0.5250(6) 0.2568(5) 0.5875(3) 0.0397(10) Uani 1 1 d . . .
H50 H 0.4677 0.3478 0.6178 0.048 Uiso 1 1 calc R . .
C51 C 0.5024(6) 0.2643(4) 0.5066(2) 0.0307(8) Uani 1 1 d . . .
H51 H 0.4312 0.3582 0.4832 0.037 Uiso 1 1 calc R E 1
C52 C 0.5845(5) 0.1337(4) 0.4607(2) 0.0243(8) Uani 1 1 d . D 1
C53 C 0.6850(6) 0.0011(4) 0.4989(2) 0.0325(9) Uani 1 1 d . . .
H53 H 0.7431 -0.0916 0.4700 0.039 Uiso 1 1 calc R D 1
C54 C 0.7006(6) 0.0041(5) 0.5801(3) 0.0360(9) Uani 1 1 d . D .
H54 H 0.7709 -0.0885 0.6049 0.043 Uiso 1 1 calc R . .
N5 N 0.4754(5) 0.6324(4) 0.7304(2) 0.0334(8) Uani 1 1 d . . .
N6 N 0.5983(5) 0.6270(4) 1.1390(2) 0.0375(8) Uani 1 1 d . . .
C35 C 0.4366(7) 0.7610(5) 0.7682(3) 0.0397(10) Uani 1 1 d . G .
H35 H 0.3961 0.8544 0.7383 0.048 Uiso 1 1 calc R . .
C36 C 0.4525(6) 0.7656(4) 0.8493(2) 0.0323(9) Uani 1 1 d . . .
H36 H 0.4235 0.8598 0.8736 0.039 Uiso 1 1 calc R F 1
C37 C 0.5109(5) 0.6312(4) 0.8932(2) 0.0242(8) Uani 1 1 d . G 1
C38 C 0.5496(6) 0.4967(4) 0.8552(2) 0.0314(9) Uani 1 1 d . . .
H38 H 0.5886 0.4018 0.8837 0.038 Uiso 1 1 calc R G 1
C39 C 0.5298(6) 0.5045(4) 0.7741(3) 0.0338(9) Uani 1 1 d . G .
H39 H 0.5570 0.4119 0.7484 0.041 Uiso 1 1 calc R . .
C40 C 0.4834(6) 0.7491(5) 1.1061(3) 0.0357(9) Uani 1 1 d . . .
H40 H 0.4197 0.8373 1.1384 0.043 Uiso 1 1 calc R . .
C41 C 0.4487(5) 0.7580(4) 1.0269(2) 0.0299(8) Uani 1 1 d . . .
H41 H 0.3655 0.8498 1.0063 0.036 Uiso 1 1 calc R H 1
C42 C 0.5384(5) 0.6297(4) 0.9790(2) 0.0220(7) Uani 1 1 d . G 1
C43 C 0.6550(5) 0.5008(4) 1.0140(2) 0.0307(8) Uani 1 1 d . . .
H43 H 0.7172 0.4093 0.9843 0.037 Uiso 1 1 calc R G 1
C44 C 0.6810(6) 0.5054(5) 1.0931(2) 0.0364(9) Uani 1 1 d . G .
H44 H 0.7635 0.4153 1.1155 0.044 Uiso 1 1 calc R . .
N3 N -0.0695(5) 0.7178(4) 0.7276(2) 0.0370(8) Uani 1 1 d . . .
N4 N 0.0522(5) 0.6825(4) 1.1396(2) 0.0332(8) Uani 1 1 d . . .
C25 C -0.0526(5) 0.8127(4) 1.1061(2) 0.0331(9) Uani 1 1 d . . .
H25 H -0.1090 0.9012 1.1384 0.040 Uiso 1 1 calc R . .
C26 C -0.0829(5) 0.8249(4) 1.0268(2) 0.0286(8) Uani 1 1 d . . .
H26 H -0.1605 0.9194 1.0062 0.034 Uiso 1 1 calc R . .
C27 C 0.0013(5) 0.6975(4) 0.9771(2) 0.0244(8) Uani 1 1 d . . .
C28 C 0.1104(5) 0.5635(4) 1.0124(2) 0.0278(8) Uani 1 1 d . . .
H28 H 0.1701 0.4731 0.9816 0.033 Uiso 1 1 calc R . .
C29 C 0.1318(6) 0.5616(4) 1.0916(3) 0.0338(9) Uani 1 1 d . . .
H29 H 0.2082 0.4683 1.1137 0.041 Uiso 1 1 calc R . .
C30 C -0.1038(6) 0.8437(5) 0.7681(3) 0.0375(9) Uani 1 1 d . . .
H30 H -0.1433 0.9391 0.7400 0.045 Uiso 1 1 calc R . .
C31 C -0.0848(6) 0.8422(4) 0.8484(2) 0.0324(9) Uani 1 1 d . . .
H31 H -0.1123 0.9349 0.8741 0.039 Uiso 1 1 calc R . .
C32 C -0.0255(5) 0.7048(4) 0.8913(2) 0.0235(8) Uani 1 1 d . . .
C33 C 0.0106(6) 0.5737(4) 0.8494(3) 0.0318(9) Uani 1 1 d . . .
H33 H 0.0515 0.4765 0.8756 0.038 Uiso 1 1 calc R . .
C34 C -0.0138(6) 0.5871(5) 0.7697(3) 0.0364(10) Uani 1 1 d . . .
H34 H 0.0110 0.4964 0.7427 0.044 Uiso 1 1 calc R . .
O4 O 0.3646(4) 0.1438(4) 1.08420(19) 0.0444(8) Uani 1 1 d . . .
H4O H 0.4394 0.1369 1.1154 0.067 Uiso 1 1 calc R . .
O5 O 0.6005(4) 0.1713(3) 0.98773(18) 0.0357(7) Uani 1 1 d . . .
O6 O -0.0146(4) 0.1719(3) 0.78736(18) 0.0348(6) Uani 1 1 d . . .
H6O H 0.0424 0.1699 0.7384 0.052 Uiso 1 1 calc R . .
C8 C 0.3266(5) 0.1616(4) 0.9488(2) 0.0228(7) Uani 1 1 d . . .
C9 C 0.3982(5) 0.1654(3) 0.8654(2) 0.0224(7) Uani 1 1 d . . .
H9 H 0.5234 0.1665 0.8465 0.027 Uiso 1 1 calc R . .
C10 C 0.2875(5) 0.1677(4) 0.8088(2) 0.0268(8) Uani 1 1 d . . .
H10 H 0.3370 0.1694 0.7517 0.032 Uiso 1 1 calc R . .
C11 C 0.1048(5) 0.1676(3) 0.8375(2) 0.0225(7) Uani 1 1 d . . .
C12 C 0.0333(5) 0.1602(4) 0.9207(2) 0.0252(8) Uani 1 1 d . . .
H12 H -0.0904 0.1560 0.9394 0.030 Uiso 1 1 calc R . .
C13 C 0.1441(5) 0.1589(3) 0.9770(2) 0.0214(7) Uani 1 1 d . . .
H13 H 0.0948 0.1563 1.0340 0.026 Uiso 1 1 calc R . .
C14 C 0.4465(5) 0.1589(4) 1.0086(2) 0.0240(8) Uani 1 1 d . . .
O1 O 0.2014(4) 0.6670(4) 0.26949(19) 0.0453(8) Uani 1 1 d . . .
H1O H 0.1240 0.6837 0.2381 0.068 Uiso 1 1 calc R . .
O2 O -0.0567(3) 0.6925(3) 0.36564(18) 0.0346(6) Uani 1 1 d . . .
O3 O 0.5732(4) 0.6516(3) 0.56800(18) 0.0352(7) Uani 1 1 d . . .
H3O H 0.5188 0.6461 0.6168 0.053 Uiso 1 1 calc R . .
C1 C 0.2313(5) 0.6695(4) 0.4045(2) 0.0224(7) Uani 1 1 d . . .
C2 C 0.1574(5) 0.6693(4) 0.4888(2) 0.0234(8) Uani 1 1 d . . .
H2 H 0.0302 0.6728 0.5076 0.028 Uiso 1 1 calc R . .
C3 C 0.2682(5) 0.6639(4) 0.5452(2) 0.0247(8) Uani 1 1 d . . .
H3 H 0.2164 0.6649 0.6021 0.030 Uiso 1 1 calc R . .
C4 C 0.4550(5) 0.6570(3) 0.5177(2) 0.0233(8) Uani 1 1 d . . .
C5 C 0.5305(5) 0.6565(4) 0.4336(2) 0.0252(8) Uani 1 1 d . . .
H5 H 0.6581 0.6520 0.4147 0.030 Uiso 1 1 calc R . .
C6 C 0.4180(5) 0.6625(4) 0.3779(2) 0.0228(8) Uani 1 1 d . . .
H6 H 0.4696 0.6618 0.3209 0.027 Uiso 1 1 calc R . .
C7 C 0.1089(5) 0.6769(3) 0.3460(2) 0.0217(7) Uani 1 1 d . . .

loop_
_atom_site_aniso_label
_atom_site_aniso_U_11
_atom_site_aniso_U_22
_atom_site_aniso_U_33
_atom_site_aniso_U_23
_atom_site_aniso_U_13
_atom_site_aniso_U_12
N1 0.041(2) 0.050(2) 0.028(2) 0.0015(16) -0.0129(17) -0.0190(17)
N2 0.0315(17) 0.055(2) 0.0239(19) -0.0005(15) -0.0083(14) -0.0103(16)
C15 0.046(2) 0.047(2) 0.032(2) -0.0121(18) -0.0127(19) -0.0065(19)
C16 0.043(2) 0.0306(18) 0.027(2) -0.0052(15) -0.0151(17) -0.0024(16)
C17 0.0271(18) 0.0273(17) 0.021(2) -0.0027(14) -0.0045(15) -0.0123(14)
C18 0.0350(19) 0.0228(17) 0.031(2) 0.0003(14) -0.0154(16) -0.0054(15)
C19 0.040(2) 0.034(2) 0.030(2) 0.0041(16) -0.0158(17) -0.0096(17)
C20 0.043(2) 0.042(2) 0.030(2) 0.0143(16) -0.0171(17) -0.0187(18)
C21 0.0354(19) 0.0272(17) 0.0283(19) 0.0031(14) -0.0102(15) -0.0110(15)
C22 0.0213(16) 0.0236(16) 0.026(2) -0.0010(14) -0.0073(15) -0.0078(13)
C23 0.037(2) 0.0243(17) 0.031(2) -0.0021(14) -0.0153(16) -0.0062(15)
C24 0.038(2) 0.042(2) 0.031(2) -0.0133(17) -0.0101(18) -0.0058(18)
N7 0.042(2) 0.051(2) 0.0209(19) 0.0011(15) -0.0104(16) -0.0166(17)
N8 0.0326(17) 0.0502(19) 0.0181(18) 0.0013(14) -0.0112(14) -0.0178(15)
C45 0.037(2) 0.0359(19) 0.0240(19) 0.0046(15) -0.0095(16) -0.0081(16)
C46 0.0325(19) 0.0250(16) 0.0288(19) 0.0018(14) -0.0098(16) -0.0080(15)
C47 0.0184(15) 0.0258(17) 0.0180(18) 0.0025(13) -0.0068(14) -0.0090(13)
C48 0.040(2) 0.0242(16) 0.028(2) -0.0007(14) -0.0122(16) -0.0115(15)
C49 0.039(2) 0.041(2) 0.025(2) -0.0078(15) -0.0088(16) -0.0166(17)
C50 0.052(3) 0.039(2) 0.028(2) -0.0067(17) -0.0092(19) -0.0160(19)
C51 0.041(2) 0.0261(17) 0.025(2) 0.0019(14) -0.0130(16) -0.0092(16)
C52 0.0274(18) 0.0283(17) 0.020(2) 0.0009(14) -0.0110(15) -0.0103(15)
C53 0.034(2) 0.0323(19) 0.024(2) -0.0019(15) -0.0109(16) -0.0014(16)
C54 0.035(2) 0.043(2) 0.026(2) 0.0016(17) -0.0151(17) -0.0065(17)
N5 0.0412(19) 0.0438(18) 0.0193(18) -0.0019(14) -0.0129(16) -0.0161(16)
N6 0.0349(18) 0.060(2) 0.0222(19) 0.0044(16) -0.0085(15) -0.0221(16)
C35 0.055(3) 0.034(2) 0.027(2) 0.0045(17) -0.020(2) -0.0092(19)
C36 0.041(2) 0.0268(18) 0.028(2) -0.0033(15) -0.0138(17) -0.0063(16)
C37 0.0236(17) 0.0248(17) 0.026(2) 0.0016(15) -0.0133(16) -0.0070(14)
C38 0.045(2) 0.0267(17) 0.028(2) 0.0040(14) -0.0162(17) -0.0160(16)
C39 0.049(2) 0.0325(19) 0.027(2) -0.0025(15) -0.0150(18) -0.0188(17)
C40 0.041(2) 0.045(2) 0.026(2) -0.0070(17) -0.0072(17) -0.0190(18)
C41 0.0327(19) 0.0315(18) 0.029(2) -0.0041(15) -0.0108(16) -0.0118(15)
C42 0.0241(16) 0.0274(17) 0.0186(19) 0.0012(14) -0.0077(14) -0.0124(14)
C43 0.0324(19) 0.0327(18) 0.0283(19) 0.0029(15) -0.0124(16) -0.0108(16)
C44 0.0320(19) 0.047(2) 0.031(2) 0.0112(17) -0.0176(17) -0.0129(17)
N3 0.0403(19) 0.049(2) 0.0232(19) -0.0035(15) -0.0074(16) -0.0171(16)
N4 0.0306(17) 0.0447(19) 0.027(2) -0.0005(15) -0.0068(15) -0.0160(15)
C25 0.0304(19) 0.042(2) 0.0252(19) -0.0106(15) -0.0027(15) -0.0103(16)
C26 0.0304(18) 0.0305(17) 0.0240(18) -0.0029(14) -0.0097(15) -0.0071(15)
C27 0.0243(17) 0.0260(17) 0.024(2) -0.0021(14) -0.0072(15) -0.0093(14)
C28 0.0333(19) 0.0274(17) 0.0228(18) -0.0008(13) -0.0075(15) -0.0101(15)
C29 0.038(2) 0.0336(19) 0.031(2) 0.0053(15) -0.0137(17) -0.0112(16)
C30 0.046(2) 0.040(2) 0.030(2) 0.0069(16) -0.0166(18) -0.0168(18)
C31 0.047(2) 0.0304(18) 0.025(2) 0.0022(15) -0.0145(17) -0.0158(17)
C32 0.0226(17) 0.0292(18) 0.022(2) -0.0042(15) -0.0040(15) -0.0123(14)
C33 0.041(2) 0.0288(18) 0.029(2) -0.0033(15) -0.0099(17) -0.0143(16)
C34 0.044(2) 0.038(2) 0.025(2) -0.0116(16) -0.0045(17) -0.0122(18)
O4 0.0408(16) 0.085(2) 0.0192(16) 0.0016(15) -0.0087(13) -0.0358(16)
O5 0.0291(14) 0.0451(16) 0.0363(16) 0.0031(12) -0.0101(12) -0.0163(12)
O6 0.0422(16) 0.0413(15) 0.0286(16) 0.0027(12) -0.0168(13) -0.0192(13)
C8 0.0236(16) 0.0220(15) 0.022(2) 0.0008(13) -0.0065(15) -0.0064(13)
C9 0.0241(16) 0.0176(15) 0.0228(19) 0.0006(13) -0.0019(14) -0.0065(13)
C10 0.0323(19) 0.0194(16) 0.024(2) 0.0038(14) -0.0036(17) -0.0069(14)
C11 0.0278(17) 0.0181(16) 0.021(2) 0.0002(13) -0.0077(15) -0.0060(14)
C12 0.0269(17) 0.0228(17) 0.024(2) -0.0050(14) -0.0021(15) -0.0077(14)
C13 0.0250(17) 0.0218(16) 0.0161(18) -0.0006(13) -0.0026(14) -0.0079(13)
C14 0.0240(17) 0.0207(16) 0.028(2) 0.0005(14) -0.0082(15) -0.0076(14)
O1 0.0300(14) 0.082(2) 0.0244(17) -0.0016(15) -0.0092(13) -0.0192(15)
O2 0.0248(13) 0.0400(14) 0.0419(17) -0.0044(12) -0.0080(12) -0.0134(11)
O3 0.0383(15) 0.0454(16) 0.0249(16) -0.0004(13) -0.0132(12) -0.0147(13)
C1 0.0240(16) 0.0212(15) 0.0206(19) -0.0005(13) -0.0035(14) -0.0071(13)
C2 0.0204(16) 0.0191(15) 0.026(2) -0.0024(13) -0.0003(14) -0.0040(13)
C3 0.0326(19) 0.0259(17) 0.0141(18) -0.0044(13) 0.0002(15) -0.0108(15)
C4 0.0312(18) 0.0158(15) 0.022(2) 0.0004(13) -0.0112(16) -0.0045(14)
C5 0.0250(17) 0.0226(17) 0.027(2) 0.0056(14) -0.0063(15) -0.0085(14)
C6 0.0243(16) 0.0237(17) 0.0175(19) -0.0005(14) -0.0004(14) -0.0077(14)
C7 0.0242(17) 0.0203(16) 0.0205(19) -0.0014(13) -0.0046(14) -0.0077(13)

loop_
_atom_type_symbol
_atom_type_description
_atom_type_scat_dispersion_real
_atom_type_scat_dispersion_imag
_atom_type_scat_source
C C 0.0033 0.0000 'International Tables Vol C Tables 4.2.6.8 and 6.1.1.4'
H H 0.0000 0.0000 'International Tables Vol C Tables 4.2.6.8 and 6.1.1.4'
N N 0.0061 0.0000 'International Tables Vol C Tables 4.2.6.8 and 6.1.1.4'
O O 0.0106 0.0000 'International Tables Vol C Tables 4.2.6.8 and 6.1.1.4'

loop_
_geom_angle_atom_site_label_1
_geom_angle_atom_site_label_2
_geom_angle_atom_site_label_3
_geom_angle
_geom_angle_site_symmetry_1
_geom_angle_site_symmetry_3
_geom_angle_publ_flag
C15 N1 C19 116.6(4) . . ?
C24 N2 C20 114.3(4) . . ?
N1 C15 C16 123.4(4) . . ?
N1 C15 H15 118.3 . . ?
C16 C15 H15 118.3 . . ?
C15 C16 C17 120.2(4) . . ?
C15 C16 H16 119.9 . . ?
C17 C16 H16 119.9 . . ?
C16 C17 C18 116.1(4) . . ?
C16 C17 C22 121.9(3) . . ?
C18 C17 C22 122.1(3) . . ?
C19 C18 C17 119.7(4) . . ?
C19 C18 H18 120.1 . . ?
C17 C18 H18 120.1 . . ?
N1 C19 C18 124.0(4) . . ?
N1 C19 H19 118.0 . . ?
C18 C19 H19 118.0 . . ?
N2 C20 C21 125.4(3) . . ?
N2 C20 H20 117.3 . . ?
C21 C20 H20 117.3 . . ?
C20 C21 C22 119.5(4) . . ?
C20 C21 H21 120.3 . . ?
C22 C21 H21 120.3 . . ?
C23 C22 C21 115.8(4) . . ?
C23 C22 C17 122.7(3) . . ?
C21 C22 C17 121.5(3) . . ?
C24 C23 C22 120.0(4) . . ?
C24 C23 H23 120.0 . . ?
C22 C23 H23 120.0 . . ?
N2 C24 C23 125.0(4) . . ?
N2 C24 H24 117.5 . . ?
C23 C24 H24 117.5 . . ?
C54 N7 C50 116.0(4) . . ?
C45 N8 C49 116.6(3) . . ?
N8 C45 C46 123.5(3) . . ?
N8 C45 H45 118.3 . . ?
C46 C45 H45 118.3 . . ?
C47 C46 C45 119.2(3) . . ?
C47 C46 H46 120.4 . . ?
C45 C46 H46 120.4 . . ?
C48 C47 C46 117.1(3) . . ?
C48 C47 C52 121.2(3) . . ?
C46 C47 C52 121.6(3) . . ?
C49 C48 C47 119.6(3) . . ?
C49 C48 H48 120.2 . . ?
C47 C48 H48 120.2 . . ?
N8 C49 C48 123.9(4) . . ?
N8 C49 H49 118.0 . . ?
C48 C49 H49 118.0 . . ?
N7 C50 C51 123.8(4) . . ?
N7 C50 H50 118.1 . . ?
C51 C50 H50 118.1 . . ?
C52 C51 C50 119.5(4) . . ?
C52 C51 H51 120.2 . . ?
C50 C51 H51 120.2 . . ?
C53 C52 C51 117.1(4) . . ?
C53 C52 C47 121.8(3) . . ?
C51 C52 C47 121.1(3) . . ?
C52 C53 C54 119.5(4) . . ?
C52 C53 H53 120.2 . . ?
C54 C53 H53 120.2 . . ?
N7 C54 C53 124.0(4) . . ?
N7 C54 H54 118.0 . . ?
C53 C54 H54 118.0 . . ?
C39 N5 C35 116.6(4) . . ?
C40 N6 C44 116.1(4) . . ?
N5 C35 C36 123.5(4) . . ?
N5 C35 H35 118.3 . . ?
C36 C35 H35 118.3 . . ?
C37 C36 C35 118.9(4) . . ?
C37 C36 H36 120.6 . . ?
C35 C36 H36 120.6 . . ?
C36 C37 C38 118.3(4) . . ?
C36 C37 C42 120.8(3) . . ?
C38 C37 C42 120.9(3) . . ?
C37 C38 C39 118.4(3) . . ?
C37 C38 H38 120.8 . . ?
C39 C38 H38 120.8 . . ?
N5 C39 C38 124.3(4) . . ?
N5 C39 H39 117.8 . . ?
C38 C39 H39 117.8 . . ?
N6 C40 C41 124.6(4) . . ?
N6 C40 H40 117.7 . . ?
C41 C40 H40 117.7 . . ?
C42 C41 C40 118.6(4) . . ?
C42 C41 H41 120.7 . . ?
C40 C41 H41 120.7 . . ?
C43 C42 C41 116.9(4) . . ?
C43 C42 C37 121.4(3) . . ?
C41 C42 C37 121.7(3) . . ?
C42 C43 C44 119.6(4) . . ?
C42 C43 H43 120.2 . . ?
C44 C43 H43 120.2 . . ?
N6 C44 C43 124.1(4) . . ?
N6 C44 H44 117.9 . . ?
C43 C44 H44 117.9 . . ?
C34 N3 C30 115.7(4) . . ?
C29 N4 C25 116.3(4) . . ?
N4 C25 C26 123.4(4) . . ?
N4 C25 H25 118.3 . . ?
C26 C25 H25 118.3 . . ?
C25 C26 C27 119.7(3) . . ?
C25 C26 H26 120.1 . . ?
C27 C26 H26 120.1 . . ?
C28 C27 C26 116.3(4) . . ?
C28 C27 C32 121.8(3) . . ?
C26 C27 C32 121.9(3) . . ?
C29 C28 C27 120.0(4) . . ?
C29 C28 H28 120.0 . . ?
C27 C28 H28 120.0 . . ?
N4 C29 C28 124.2(4) . . ?
N4 C29 H29 117.9 . . ?
C28 C29 H29 117.9 . . ?
N3 C30 C31 123.8(4) . . ?
N3 C30 H30 118.1 . . ?
C31 C30 H30 118.1 . . ?
C30 C31 C32 119.8(4) . . ?
C30 C31 H31 120.1 . . ?
C32 C31 H31 120.1 . . ?
C31 C32 C33 116.6(4) . . ?
C31 C32 C27 121.6(3) . . ?
C33 C32 C27 121.8(3) . . ?
C34 C33 C32 119.2(4) . . ?
C34 C33 H33 120.4 . . ?
C32 C33 H33 120.4 . . ?
N3 C34 C33 124.9(4) . . ?
N3 C34 H34 117.5 . . ?
C33 C34 H34 117.5 . . ?
C14 O4 H4O 109.5 . . ?
C11 O6 H6O 109.5 . . ?
C9 C8 C13 120.1(3) . . ?
C9 C8 C14 120.1(3) . . ?
C13 C8 C14 119.8(3) . . ?
C8 C9 C10 120.6(3) . . ?
C8 C9 H9 119.7 . . ?
C10 C9 H9 119.7 . . ?
C11 C10 C9 118.9(3) . . ?
C11 C10 H10 120.6 . . ?
C9 C10 H10 120.6 . . ?
O6 C11 C10 123.2(3) . . ?
O6 C11 C12 115.7(3) . . ?
C10 C11 C12 121.1(3) . . ?
C11 C12 C13 119.8(3) . . ?
C11 C12 H12 120.1 . . ?
C13 C12 H12 120.1 . . ?
C8 C13 C12 119.6(3) . . ?
C8 C13 H13 120.2 . . ?
C12 C13 H13 120.2 . . ?
O5 C14 O4 124.9(4) . . ?
O5 C14 C8 122.6(3) . . ?
O4 C14 C8 112.5(3) . . ?
C7 O1 H1O 109.5 . . ?
C4 O3 H3O 109.5 . . ?
C6 C1 C2 119.0(3) . . ?
C6 C1 C7 121.5(3) . . ?
C2 C1 C7 119.5(3) . . ?
C3 C2 C1 120.8(3) . . ?
C3 C2 H2 119.6 . . ?
C1 C2 H2 119.6 . . ?
C4 C3 C2 119.6(3) . . ?
C4 C3 H3 120.2 . . ?
C2 C3 H3 120.2 . . ?
O3 C4 C3 123.7(3) . . ?
O3 C4 C5 116.2(3) . . ?
C3 C4 C5 120.0(3) . . ?
C6 C5 C4 119.8(3) . . ?
C6 C5 H5 120.1 . . ?
C4 C5 H5 120.1 . . ?
C1 C6 C5 120.7(3) . . ?
C1 C6 H6 119.6 . . ?
C5 C6 H6 119.6 . . ?
O2 C7 O1 123.4(4) . . ?
O2 C7 C1 124.1(3) . . ?
O1 C7 C1 112.4(3) . . ?

loop_
_geom_bond_atom_site_label_1
_geom_bond_atom_site_label_2
_geom_bond_distance
_geom_bond_site_symmetry_2
_geom_bond_publ_flag
N1 C15 1.333(6) . ?
N1 C19 1.341(5) . ?
N2 C24 1.340(6) . ?
N2 C20 1.340(6) . ?
C15 C16 1.378(6) . ?
C15 H15 0.9500 . ?
C16 C17 1.393(5) . ?
C16 H16 0.9500 . ?
C17 C18 1.402(5) . ?
C17 C22 1.480(6) . ?
C18 C19 1.370(6) . ?
C18 H18 0.9500 . ?
C19 H19 0.9500 . ?
C20 C21 1.374(6) . ?
C20 H20 0.9500 . ?
C21 C22 1.396(5) . ?
C21 H21 0.9500 . ?
C22 C23 1.396(5) . ?
C23 C24 1.373(6) . ?
C23 H23 0.9500 . ?
C24 H24 0.9500 . ?
N7 C54 1.334(5) . ?
N7 C50 1.340(6) . ?
N8 C45 1.333(5) . ?
N8 C49 1.337(5) . ?
C45 C46 1.394(6) . ?
C45 H45 0.9500 . ?
C46 C47 1.393(5) . ?
C46 H46 0.9500 . ?
C47 C48 1.384(5) . ?
C47 C52 1.492(5) . ?
C48 C49 1.379(6) . ?
C48 H48 0.9500 . ?
C49 H49 0.9500 . ?
C50 C51 1.396(6) . ?
C50 H50 0.9500 . ?
C51 C52 1.386(5) . ?
C51 H51 0.9500 . ?
C52 C53 1.381(5) . ?
C53 C54 1.398(6) . ?
C53 H53 0.9500 . ?
C54 H54 0.9500 . ?
N5 C39 1.325(5) . ?
N5 C35 1.336(5) . ?
N6 C40 1.319(5) . ?
N6 C44 1.322(6) . ?
C35 C36 1.398(6) . ?
C35 H35 0.9500 . ?
C36 C37 1.376(5) . ?
C36 H36 0.9500 . ?
C37 C38 1.387(5) . ?
C37 C42 1.497(6) . ?
C38 C39 1.392(6) . ?
C38 H38 0.9500 . ?
C39 H39 0.9500 . ?
C40 C41 1.399(6) . ?
C40 H40 0.9500 . ?
C41 C42 1.388(5) . ?
C41 H41 0.9500 . ?
C42 C43 1.379(5) . ?
C43 C44 1.391(5) . ?
C43 H43 0.9500 . ?
C44 H44 0.9500 . ?
N3 C34 1.331(5) . ?
N3 C30 1.347(5) . ?
N4 C29 1.336(5) . ?
N4 C25 1.341(5) . ?
C25 C26 1.386(6) . ?
C25 H25 0.9500 . ?
C26 C27 1.398(5) . ?
C26 H26 0.9500 . ?
C27 C28 1.390(5) . ?
C27 C32 1.488(6) . ?
C28 C29 1.371(6) . ?
C28 H28 0.9500 . ?
C29 H29 0.9500 . ?
C30 C31 1.384(6) . ?
C30 H30 0.9500 . ?
C31 C32 1.389(5) . ?
C31 H31 0.9500 . ?
C32 C33 1.399(5) . ?
C33 C34 1.376(6) . ?
C33 H33 0.9500 . ?
C34 H34 0.9500 . ?
O4 C14 1.305(5) . ?
O4 H4O 0.8400 . ?
O5 C14 1.208(4) . ?
O6 C11 1.363(4) . ?
O6 H6O 0.8400 . ?
C8 C9 1.388(5) . ?
C8 C13 1.390(5) . ?
C8 C14 1.498(5) . ?
C9 C10 1.402(5) . ?
C9 H9 0.9500 . ?
C10 C11 1.384(5) . ?
C10 H10 0.9500 . ?
C11 C12 1.388(5) . ?
C12 C13 1.400(5) . ?
C12 H12 0.9500 . ?
C13 H13 0.9500 . ?
O1 C7 1.318(5) . ?
O1 H1O 0.8400 . ?
O2 C7 1.200(4) . ?
O3 C4 1.354(4) . ?
O3 H3O 0.8400 . ?
C1 C6 1.387(5) . ?
C1 C2 1.403(5) . ?
C1 C7 1.482(5) . ?
C2 C3 1.391(5) . ?
C2 H2 0.9500 . ?
C3 C4 1.389(5) . ?
C3 H3 0.9500 . ?
C4 C5 1.402(5) . ?
C5 C6 1.391(5) . ?
C5 H5 0.9500 . ?
C6 H6 0.9500 . ?

loop_
_geom_torsion_atom_site_label_1
_geom_torsion_atom_site_label_2
_geom_torsion_atom_site_label_3
_geom_torsion_atom_site_label_4
_geom_torsion
_geom_torsion_site_symmetry_1
_geom_torsion_site_symmetry_2
_geom_torsion_site_symmetry_3
_geom_torsion_site_symmetry_4
_geom_torsion_publ_flag
C19 N1 C15 C16 -0.4(7) . . . . ?
N1 C15 C16 C17 0.8(7) . . . . ?
C15 C16 C17 C18 -0.6(6) . . . . ?
C15 C16 C17 C22 177.8(4) . . . . ?
C16 C17 C18 C19 0.1(6) . . . . ?
C22 C17 C18 C19 -178.3(4) . . . . ?
C15 N1 C19 C18 -0.2(6) . . . . ?
C17 C18 C19 N1 0.3(6) . . . . ?
C24 N2 C20 C21 0.2(6) . . . . ?
N2 C20 C21 C22 -1.7(6) . . . . ?
C20 C21 C22 C23 1.9(5) . . . . ?
C20 C21 C22 C17 -176.3(3) . . . . ?
C16 C17 C22 C23 -158.5(4) . . . . ?
C18 C17 C22 C23 19.8(5) . . . . ?
C16 C17 C22 C21 19.6(5) . . . . ?
C18 C17 C22 C21 -162.0(3) . . . . ?
C21 C22 C23 C24 -0.9(6) . . . . ?
C17 C22 C23 C24 177.4(4) . . . . ?
C20 N2 C24 C23 1.0(6) . . . . ?
C22 C23 C24 N2 -0.6(7) . . . . ?
C49 N8 C45 C46 -0.1(6) . . . . ?
N8 C45 C46 C47 0.4(6) . . . . ?
C45 C46 C47 C48 -0.1(5) . . . . ?
C45 C46 C47 C52 -178.7(3) . . . . ?
C46 C47 C48 C49 -0.4(5) . . . . ?
C52 C47 C48 C49 178.1(4) . . . . ?
C45 N8 C49 C48 -0.4(6) . . . . ?
C47 C48 C49 N8 0.7(6) . . . . ?
C54 N7 C50 C51 -0.1(6) . . . . ?
N7 C50 C51 C52 -0.1(7) . . . . ?
C50 C51 C52 C53 0.4(6) . . . . ?
C50 C51 C52 C47 178.9(4) . . . . ?
C48 C47 C52 C53 21.9(6) . . . . ?
C46 C47 C52 C53 -159.6(3) . . . . ?
C48 C47 C52 C51 -156.5(3) . . . . ?
C46 C47 C52 C51 22.0(5) . . . . ?
C51 C52 C53 C54 -0.4(6) . . . . ?
C47 C52 C53 C54 -178.9(4) . . . . ?
C50 N7 C54 C53 0.0(6) . . . . ?
C52 C53 C54 N7 0.3(7) . . . . ?
C39 N5 C35 C36 0.6(6) . . . . ?
N5 C35 C36 C37 -0.1(7) . . . . ?
C35 C36 C37 C38 -0.7(6) . . . . ?
C35 C36 C37 C42 177.3(4) . . . . ?
C36 C37 C38 C39 0.8(6) . . . . ?
C42 C37 C38 C39 -177.1(4) . . . . ?
C35 N5 C39 C38 -0.5(6) . . . . ?
C37 C38 C39 N5 -0.3(6) . . . . ?
C44 N6 C40 C41 -1.6(6) . . . . ?
N6 C40 C41 C42 0.9(6) . . . . ?
C40 C41 C42 C43 0.8(5) . . . . ?
C40 C41 C42 C37 -179.0(3) . . . . ?
C36 C37 C42 C43 -157.5(3) . . . . ?
C38 C37 C42 C43 20.4(5) . . . . ?
C36 C37 C42 C41 22.2(5) . . . . ?
C38 C37 C42 C41 -159.9(3) . . . . ?
C41 C42 C43 C44 -1.5(5) . . . . ?
C37 C42 C43 C44 178.2(3) . . . . ?
C40 N6 C44 C43 0.7(6) . . . . ?
C42 C43 C44 N6 0.9(6) . . . . ?
C29 N4 C25 C26 1.2(6) . . . . ?
N4 C25 C26 C27 -1.3(6) . . . . ?
C25 C26 C27 C28 0.9(5) . . . . ?
C25 C26 C27 C32 -179.5(3) . . . . ?
C26 C27 C28 C29 -0.5(5) . . . . ?
C32 C27 C28 C29 179.9(3) . . . . ?
C25 N4 C29 C28 -0.9(6) . . . . ?
C27 C28 C29 N4 0.5(6) . . . . ?
C34 N3 C30 C31 -0.3(6) . . . . ?
N3 C30 C31 C32 0.7(7) . . . . ?
C30 C31 C32 C33 -0.5(6) . . . . ?
C30 C31 C32 C27 178.5(4) . . . . ?
C28 C27 C32 C31 -161.1(3) . . . . ?
C26 C27 C32 C31 19.4(6) . . . . ?
C28 C27 C32 C33 17.9(6) . . . . ?
C26 C27 C32 C33 -161.7(3) . . . . ?
C31 C32 C33 C34 0.0(6) . . . . ?
C27 C32 C33 C34 -179.0(4) . . . . ?
C30 N3 C34 C33 -0.2(7) . . . . ?
C32 C33 C34 N3 0.3(7) . . . . ?
C13 C8 C9 C10 0.4(5) . . . . ?
C14 C8 C9 C10 179.9(3) . . . . ?
C8 C9 C10 C11 0.6(5) . . . . ?
C9 C10 C11 O6 179.1(3) . . . . ?
C9 C10 C11 C12 -2.1(5) . . . . ?
O6 C11 C12 C13 -178.5(3) . . . . ?
C10 C11 C12 C13 2.6(5) . . . . ?
C9 C8 C13 C12 0.0(5) . . . . ?
C14 C8 C13 C12 -179.5(3) . . . . ?
C11 C12 C13 C8 -1.5(5) . . . . ?
C9 C8 C14 O5 5.7(5) . . . . ?
C13 C8 C14 O5 -174.9(3) . . . . ?
C9 C8 C14 O4 -175.2(3) . . . . ?
C13 C8 C14 O4 4.3(4) . . . . ?
C6 C1 C2 C3 0.7(5) . . . . ?
C7 C1 C2 C3 -179.4(3) . . . . ?
C1 C2 C3 C4 -0.7(5) . . . . ?
C2 C3 C4 O3 180.0(3) . . . . ?
C2 C3 C4 C5 0.4(5) . . . . ?
O3 C4 C5 C6 -179.7(3) . . . . ?
C3 C4 C5 C6 -0.2(5) . . . . ?
C2 C1 C6 C5 -0.5(5) . . . . ?
C7 C1 C6 C5 179.6(3) . . . . ?
C4 C5 C6 C1 0.2(5) . . . . ?
C6 C1 C7 O2 -175.2(3) . . . . ?
C2 C1 C7 O2 5.0(5) . . . . ?
C6 C1 C7 O1 3.7(4) . . . . ?
C2 C1 C7 O1 -176.2(3) . . . . ?
